data_4513174
loop_
_publ_author_name
'Thangavelu, Sonia G.'
'Butcher, Ray J.'
'Cahill, Christopher L.'

_publ_section_title
;
 Role of N-Donor Sterics on the Coordination Environment and
 Dimensionality of Uranyl Thiophenedicarboxylate Coordination Polymers
;
_journal_issue 7
_journal_name_full 'Crystal Growth &amp; Design'
_journal_page_first 3481
_journal_paper_doi 10.1021/acs.cgd.5b00549
_journal_volume 15
_journal_year 2015
_chemical_formula_moiety 'C24 H13 N O18.25 S3 U2'
_chemical_formula_sum 'C24 H13 N O18.25 S3 U2'
_chemical_formula_weight 1179.59
_space_group_crystal_system monoclinic
_space_group_IT_number 15
_space_group_name_Hall '-C 2yc'
_space_group_name_H-M_alt 'C 1 2/c 1'
_symmetry_cell_setting monoclinic
_symmetry_Int_Tables_number 15
_symmetry_space_group_name_Hall '-C 2yc'
_symmetry_space_group_name_H-M 'C 1 2/c 1'
_atom_sites_solution_hydrogens geom
_audit_creation_method SHELXL-2013
_cell_angle_alpha 90
_cell_angle_beta 94.679(5)
_cell_angle_gamma 90
_cell_formula_units_Z 8
_cell_length_a 7.707(2)
_cell_length_b 36.226(11)
_cell_length_c 33.863(10)
_cell_measurement_reflns_used 13043
_cell_measurement_temperature 100(2)
_cell_measurement_theta_max 29.770
_cell_measurement_theta_min 1.207
_cell_volume 9423(5)
_computing_cell_refinement 'SAINT, Bruker-AXS'
_computing_data_collection 'APEX, Bruker-AXS'
_computing_data_reduction 'SHELXS-2013 (Sheldrick, 2013)'
_computing_molecular_graphics 'SHELXL-2013 (Sheldrick, 2013)'
_computing_publication_material 'WINGX (Farrugia, 2013)'
_computing_structure_refinement 'SHELXL-2013 (Sheldrick, 2013)'
_computing_structure_solution 'SHELXL-2013 (Sheldrick, 2013)'
_diffrn_ambient_temperature 100(2)
_diffrn_detector_area_resol_mean 'omega and phi scans'
_diffrn_measured_fraction_theta_full 1.000
_diffrn_measured_fraction_theta_max 0.968
_diffrn_measurement_device_type 'Bruker APEX CCD'
_diffrn_measurement_method 'Bruker APEX CCD'
_diffrn_radiation_type MoK\a
_diffrn_radiation_wavelength 0.71073
_diffrn_reflns_av_R_equivalents 0.0708
_diffrn_reflns_av_unetI/netI 0.0727
_diffrn_reflns_Laue_measured_fraction_full 1.000
_diffrn_reflns_Laue_measured_fraction_max 0.968
_diffrn_reflns_limit_h_max 10
_diffrn_reflns_limit_h_min -10
_diffrn_reflns_limit_k_max 50
_diffrn_reflns_limit_k_min -49
_diffrn_reflns_limit_l_max 47
_diffrn_reflns_limit_l_min -46
_diffrn_reflns_number 48363
_diffrn_reflns_point_group_measured_fraction_full 1.000
_diffrn_reflns_point_group_measured_fraction_max 0.968
_diffrn_reflns_theta_full 25.500
_diffrn_reflns_theta_max 29.770
_diffrn_reflns_theta_min 1.207
_diffrn_source 'fine-focus sealed tube'
_exptl_absorpt_coefficient_mu 7.055
_exptl_absorpt_correction_T_max 0.383
_exptl_absorpt_correction_T_min 0.285
_exptl_absorpt_correction_type multi-scan
_exptl_absorpt_process_details 'SADABS, G. Sheldrick (2013)'
_exptl_crystal_colour yellow
_exptl_crystal_density_diffrn 1.663
_exptl_crystal_density_meas ?
_exptl_crystal_description block
_exptl_crystal_F_000 4336
_exptl_crystal_size_max 0.238
_exptl_crystal_size_mid 0.208
_exptl_crystal_size_min 0.168
_refine_diff_density_max 2.211
_refine_diff_density_min -4.104
_refine_diff_density_rms 0.280
_refine_ls_extinction_method none
_refine_ls_goodness_of_fit_ref 1.042
_refine_ls_hydrogen_treatment constr
_refine_ls_matrix_type full
_refine_ls_number_parameters 453
_refine_ls_number_reflns 13043
_refine_ls_number_restraints 16
_refine_ls_restrained_S_all 1.041
_refine_ls_R_factor_all 0.1210
_refine_ls_R_factor_gt 0.0655
_refine_ls_shift/su_max 0.002
_refine_ls_shift/su_mean 0.000
_refine_ls_structure_factor_coef Fsqd
_refine_ls_weighting_details 'w=1/[\s^2^(Fo^2^)+(0.1182P)^2^+108.7717P] where P=(Fo^2^+2Fc^2^)/3'
_refine_ls_weighting_scheme calc
_refine_ls_wR_factor_gt 0.1943
_refine_ls_wR_factor_ref 0.2314
_reflns_Friedel_coverage 0.000
_reflns_number_gt 7560
_reflns_number_total 13043
_reflns_threshold_expression 'I > 2\s(I)'
_cod_data_source_file cg5b00549_si_002.cif
_cod_data_source_block compound5
_cod_depositor_comments
;
The following automatic conversions were performed:

'_exptl_crystal_density_meas' value 'not measured' was changed to '?'
- the value is perceived as not measured.

Automatic conversion script
Id: cif_fix_values 3271 2015-04-21 07:52:19Z andrius 

 Adding full bibliography for 4513170--4513176.cif.
;
_cod_original_cell_volume 9422(5)
_cod_original_sg_symbol_H-M 'C 2/c'
_cod_database_code 4513174
_shelx_space_group_comment
;
The symmetry employed for this shelxl refinement is uniquely defined
by the following loop, which should always be used as a source of
symmetry information in preference to the above space-group names.
They are only intended as comments.
;
_shelx_estimated_absorpt_t_min 0.285
_shelx_estimated_absorpt_t_max 0.384
_shelxl_version_number 2013-4

loop_
_space_group_symop_operation_xyz
'x, y, z'
'-x, y, -z+1/2'
'x+1/2, y+1/2, z'
'-x+1/2, y+1/2, -z+1/2'
'-x, -y, -z'
'x, -y, z-1/2'
'-x+1/2, -y+1/2, -z'
'x+1/2, -y+1/2, z-1/2'

loop_
_atom_site_label
_atom_site_type_symbol
_atom_site_fract_x
_atom_site_fract_y
_atom_site_fract_z
_atom_site_U_iso_or_equiv
_atom_site_adp_type
_atom_site_occupancy
_atom_site_site_symmetry_order
_atom_site_calc_flag
_atom_site_refinement_flags_posn
_atom_site_refinement_flags_adp
_atom_site_refinement_flags_occupancy
_atom_site_disorder_assembly
_atom_site_disorder_group
U1 U 0.37658(6) 0.36735(2) 0.33470(2) 0.04656(15) Uani 1 1 d . . . . .
U2 U 1.12321(6) 0.42347(2) 0.61030(2) 0.05118(16) Uani 1 1 d . . . . .
S1 S 0.3324(4) 0.22175(7) 0.36719(13) 0.0650(10) Uani 1 1 d . . . . .
S2 S 0.2584(4) 0.47727(6) 0.22861(9) 0.0481(7) Uani 1 1 d . . . . .
S3 S 0.7771(4) 0.39020(7) 0.47134(11) 0.0598(8) Uani 1 1 d . . . . .
O1 O 0.5591(11) 0.3548(2) 0.3094(3) 0.060(2) Uani 1 1 d . . . . .
O2 O 0.1910(11) 0.3789(2) 0.3599(3) 0.053(2) Uani 1 1 d . . . . .
O3 O 0.2255(13) 0.3122(2) 0.3059(3) 0.066(2) Uani 1 1 d . . . . .
O4 O 0.3763(12) 0.3038(2) 0.3634(3) 0.067(3) Uani 1 1 d . . . . .
O5 O 0.5565(13) 0.3638(2) 0.3982(3) 0.063(2) Uani 1 1 d . . . . .
O6 O 0.5403(11) 0.4171(2) 0.3689(3) 0.055(2) Uani 1 1 d . . . . .
O7 O 0.3535(12) 0.42475(18) 0.2970(2) 0.053(2) Uani 1 1 d . . . . .
O8 O 0.2148(11) 0.37645(18) 0.2706(2) 0.051(2) Uani 1 1 d . . . . .
O9 O 0.2497(13) 0.1187(2) 0.3361(4) 0.080(3) Uani 1 1 d . . . . .
O10 O 0.3549(14) 0.1440(2) 0.3927(3) 0.079(3) Uani 1 1 d . . . . .
O11 O 1.3295(13) 0.4287(3) 0.5925(3) 0.073(3) Uani 1 1 d . . . . .
O12 O 0.9175(14) 0.4183(3) 0.6274(3) 0.079(3) Uani 1 1 d . . . . .
O13 O 1.0014(13) 0.3963(2) 0.5477(3) 0.074(3) Uani 1 1 d . . . . .
O14 O 1.0049(14) 0.4571(2) 0.5506(3) 0.068(3) Uani 1 1 d . . . . .
O15 O 0.2213(12) 0.54251(19) 0.1715(3) 0.055(2) Uani 1 1 d . . . . .
O16 O 0.0958(13) 0.5108(2) 0.1216(3) 0.061(2) Uani 1 1 d . . . . .
C1 C 0.2883(19) 0.1472(3) 0.3591(6) 0.079(5) Uani 1 1 d . . . . .
C2 C 0.2567(19) 0.1842(3) 0.3412(5) 0.075(5) Uani 1 1 d . . . . .
C3 C 0.176(2) 0.1948(4) 0.3056(6) 0.096(6) Uani 1 1 d . . . . .
H3 H 0.1237 0.1777 0.2870 0.115 Uiso 1 1 calc R U . . .
C4 C 0.178(2) 0.2330(3) 0.2990(5) 0.087(6) Uani 1 1 d . . . . .
H5 H 0.1304 0.2448 0.2755 0.105 Uiso 1 1 calc R U . . .
C5 C 0.2578(16) 0.2509(3) 0.3305(5) 0.070(4) Uani 1 1 d . . . . .
C6 C 0.2884(17) 0.2908(3) 0.3332(5) 0.063(4) Uani 1 1 d . . . . .
C7 C 0.2641(16) 0.4104(3) 0.2686(4) 0.049(3) Uani 1 1 d . . . . .
C8 C 0.2132(14) 0.4310(3) 0.2312(4) 0.046(3) Uani 1 1 d . . . . .
C9 C 0.1312(15) 0.4168(3) 0.1978(3) 0.045(3) Uani 1 1 d . . . . .
H10 H 0.0965 0.3918 0.1944 0.054 Uiso 1 1 calc R U . . .
C10 C 0.1044(15) 0.4446(3) 0.1687(4) 0.050(3) Uani 1 1 d . . . . .
H11 H 0.0471 0.4402 0.1432 0.060 Uiso 1 1 calc R U . . .
C11 C 0.1688(15) 0.4786(2) 0.1806(3) 0.044(2) Uani 1 1 d . . . . .
C13 C 0.5979(15) 0.3978(3) 0.3978(4) 0.051(3) Uani 1 1 d . . . . .
C14 C 0.7027(16) 0.4149(3) 0.4304(4) 0.052(3) Uani 1 1 d . . . . .
C15 C 0.7514(16) 0.4512(3) 0.4325(4) 0.050(3) Uani 1 1 d . . . . .
H15 H 0.7224 0.4687 0.4123 0.061 Uiso 1 1 calc R U . . .
C16 C 0.8522(17) 0.4596(3) 0.4693(4) 0.059(3) Uani 1 1 d . . . . .
H16 H 0.8988 0.4833 0.4761 0.071 Uiso 1 1 calc R U . . .
C17 C 0.8717(16) 0.4294(3) 0.4929(4) 0.053(3) Uani 1 1 d . . . . .
C18 C 0.9652(18) 0.4272(3) 0.5313(4) 0.060(3) Uani 1 1 d . . . . .
C12 C 0.1606(16) 0.5125(3) 0.1573(4) 0.051(3) Uani 1 1 d . . . . .
N1 N 0.412(4) 0.4474(8) 0.4955(7) 0.068(5) Uani 0.414(16) 1 d DG . P A 1
H1 H 0.4613 0.4393 0.5182 0.081 Uiso 0.414(16) 1 calc R U P A 1
C19 C 0.432(4) 0.4840(7) 0.4847(8) 0.064(6) Uani 0.414(16) 1 d DG . P A 1
C20 C 0.354(3) 0.4969(6) 0.4489(8) 0.067(6) Uani 0.414(16) 1 d DG . P A 1
H20 H 0.3675 0.5219 0.4414 0.080 Uiso 0.414(16) 1 calc R U P A 1
C21 C 0.255(3) 0.4731(8) 0.4239(6) 0.084(8) Uani 0.414(16) 1 d DG . P A 1
H21 H 0.2014 0.4818 0.3994 0.101 Uiso 0.414(16) 1 calc R U P A 1
C22 C 0.235(3) 0.4364(8) 0.4348(7) 0.073(9) Uani 0.414(16) 1 d DG . P A 1
H22 H 0.1672 0.4201 0.4177 0.088 Uiso 0.414(16) 1 calc R U P A 1
C23 C 0.313(4) 0.4236(6) 0.4706(7) 0.077(8) Uani 0.414(16) 1 d DG . P A 1
C24 C 0.291(6) 0.3868(10) 0.4871(12) 0.119(11) Uani 0.414(16) 1 d D . P A 1
H24A H 0.3692 0.3839 0.5112 0.179 Uiso 0.414(16) 1 calc R U P A 1
H24B H 0.3181 0.3681 0.4677 0.179 Uiso 0.414(16) 1 calc R U P A 1
H24C H 0.1700 0.3837 0.4937 0.179 Uiso 0.414(16) 1 calc R U P A 1
N1A N 0.442(2) 0.5072(4) 0.4477(5) 0.068(5) Uani 0.586(16) 1 d DG . P A 2
H1A H 0.4852 0.5290 0.4425 0.081 Uiso 0.586(16) 1 calc R U P A 2
C19A C 0.468(2) 0.4927(5) 0.4858(5) 0.064(6) Uani 0.586(16) 1 d DG . P A 2
C20A C 0.400(3) 0.4583(6) 0.4941(5) 0.067(6) Uani 0.586(16) 1 d DG . P A 2
H20A H 0.4174 0.4484 0.5201 0.080 Uiso 0.586(16) 1 calc R U P A 2
C21A C 0.307(3) 0.4384(5) 0.4644(7) 0.084(8) Uani 0.586(16) 1 d DG . P A 2
H21A H 0.2606 0.4148 0.4700 0.101 Uiso 0.586(16) 1 calc R U P A 2
C22A C 0.281(2) 0.4529(6) 0.4263(6) 0.073(9) Uani 0.586(16) 1 d DG . P A 2
H22A H 0.2177 0.4392 0.4060 0.088 Uiso 0.586(16) 1 calc R U P A 2
C23A C 0.349(2) 0.4873(5) 0.4180(4) 0.077(8) Uani 0.586(16) 1 d DG . P A 2
C24A C 0.350(5) 0.5053(10) 0.3793(9) 0.119(11) Uani 0.586(16) 1 d D . P A 2
H24D H 0.2428 0.5197 0.3741 0.179 Uiso 0.586(16) 1 calc R U P A 2
H24E H 0.3563 0.4865 0.3587 0.179 Uiso 0.586(16) 1 calc R U P A 2
H24F H 0.4509 0.5217 0.3793 0.179 Uiso 0.586(16) 1 calc R U P A 2
OW1 O 0.0000 0.3285(2) 0.2500 0.0302(19) Uani 1 2 d S T P . .
OW2 O 0.187(2) 0.2990(7) 0.2096(7) 0.089(8) Uani 0.5 1 d . . P . .
OW3 O 0.925(5) 0.3229(7) 0.3870(17) 0.27(3) Uani 0.5 1 d . . P . .
OW4 O 0.404(6) 0.1372(8) 0.2085(12) 0.23(3) Uani 0.5 1 d . . P . .
OW5 O 0.5000 0.2922(9) 0.2500 0.134(17) Uani 0.5 2 d S T P . .

loop_
_atom_site_aniso_label
_atom_site_aniso_U_11
_atom_site_aniso_U_22
_atom_site_aniso_U_33
_atom_site_aniso_U_23
_atom_site_aniso_U_13
_atom_site_aniso_U_12
U1 0.0544(3) 0.01652(18) 0.0697(3) -0.00099(16) 0.0104(2) -0.00181(14)
U2 0.0512(3) 0.01402(17) 0.0880(4) -0.00156(17) 0.0039(2) 0.00045(14)
S1 0.0532(18) 0.0150(11) 0.122(3) 0.0037(14) -0.0193(18) -0.0011(10)
S2 0.0634(18) 0.0167(10) 0.0650(18) -0.0015(10) 0.0106(14) -0.0079(10)
S3 0.0590(18) 0.0211(12) 0.098(3) -0.0089(14) -0.0005(17) -0.0002(11)
O1 0.057(5) 0.036(4) 0.091(6) -0.011(4) 0.018(5) -0.006(4)
O2 0.062(5) 0.030(4) 0.067(5) 0.007(4) 0.010(4) 0.003(3)
O3 0.088(7) 0.020(4) 0.088(6) 0.006(4) -0.001(5) -0.004(4)
O4 0.066(6) 0.020(4) 0.111(8) 0.006(4) -0.010(5) -0.004(4)
O5 0.084(7) 0.024(4) 0.080(6) -0.005(4) -0.010(5) -0.007(4)
O6 0.064(5) 0.026(4) 0.076(6) -0.009(4) 0.012(5) -0.004(3)
O7 0.086(6) 0.017(3) 0.058(5) -0.004(3) 0.009(4) -0.009(3)
O8 0.067(5) 0.016(3) 0.072(5) -0.007(3) 0.013(4) -0.006(3)
O9 0.083(7) 0.015(3) 0.135(9) 0.006(5) -0.034(6) 0.001(4)
O10 0.092(7) 0.020(4) 0.116(8) 0.002(5) -0.049(7) 0.002(4)
O11 0.066(6) 0.055(6) 0.101(7) -0.029(5) 0.014(5) -0.011(4)
O12 0.074(7) 0.058(6) 0.104(8) 0.017(5) 0.006(6) 0.003(5)
O13 0.089(7) 0.019(4) 0.109(8) -0.010(4) -0.030(6) 0.005(4)
O14 0.102(7) 0.020(4) 0.081(6) -0.013(4) -0.001(5) 0.004(4)
O15 0.080(6) 0.017(3) 0.070(5) -0.003(3) 0.013(4) -0.002(3)
O16 0.099(7) 0.022(4) 0.059(5) 0.002(3) 0.002(5) -0.009(4)
C1 0.068(9) 0.014(5) 0.150(16) 0.008(7) -0.023(10) 0.001(5)
C2 0.074(9) 0.017(5) 0.126(13) 0.007(6) -0.036(9) -0.006(5)
C3 0.107(13) 0.035(7) 0.137(16) 0.004(8) -0.039(12) -0.016(8)
C4 0.111(13) 0.026(6) 0.115(13) 0.001(7) -0.052(11) 0.002(7)
C5 0.048(7) 0.021(5) 0.137(13) 0.004(6) -0.023(8) -0.007(5)
C6 0.053(7) 0.018(5) 0.116(12) 0.001(6) 0.003(7) -0.003(5)
C7 0.069(8) 0.019(4) 0.063(7) -0.011(4) 0.025(6) -0.013(5)
C8 0.042(6) 0.023(4) 0.076(8) 0.005(5) 0.016(6) -0.007(4)
C9 0.055(7) 0.021(4) 0.061(7) -0.002(4) 0.010(5) -0.006(4)
C10 0.059(7) 0.020(5) 0.070(8) -0.008(5) 0.008(6) -0.004(4)
C11 0.056(6) 0.015(4) 0.062(7) -0.009(4) 0.008(5) -0.007(4)
C13 0.047(7) 0.037(6) 0.070(8) -0.011(6) 0.012(6) -0.002(5)
C14 0.053(7) 0.027(5) 0.077(8) -0.014(5) 0.011(6) 0.003(4)
C15 0.060(7) 0.027(5) 0.067(7) -0.015(5) 0.023(6) -0.008(5)
C16 0.074(8) 0.023(5) 0.083(9) -0.011(5) 0.031(7) -0.005(5)
C17 0.053(7) 0.026(5) 0.081(9) -0.013(5) 0.008(6) -0.001(4)
C18 0.066(8) 0.031(6) 0.083(9) -0.007(6) 0.008(7) -0.004(5)
C12 0.065(7) 0.016(4) 0.074(8) -0.001(5) 0.024(6) -0.003(4)
N1 0.057(10) 0.069(11) 0.076(13) -0.042(9) -0.003(8) 0.006(8)
C19 0.048(12) 0.075(15) 0.070(10) -0.041(9) 0.011(8) 0.001(11)
C20 0.060(12) 0.085(18) 0.058(13) -0.040(11) 0.017(10) 0.004(12)
C21 0.049(12) 0.089(18) 0.12(2) -0.039(15) 0.047(14) -0.013(12)
C22 0.025(12) 0.12(3) 0.073(15) -0.058(17) 0.013(9) -0.005(11)
C23 0.068(14) 0.11(2) 0.057(12) -0.038(12) 0.000(10) 0.038(14)
C24 0.13(2) 0.12(2) 0.10(2) -0.051(18) -0.052(18) 0.025(19)
N1A 0.057(10) 0.069(11) 0.076(13) -0.042(9) -0.003(8) 0.006(8)
C19A 0.048(12) 0.075(15) 0.070(10) -0.041(9) 0.011(8) 0.001(11)
C20A 0.060(12) 0.085(18) 0.058(13) -0.040(11) 0.017(10) 0.004(12)
C21A 0.049(12) 0.089(18) 0.12(2) -0.039(15) 0.047(14) -0.013(12)
C22A 0.025(12) 0.12(3) 0.073(15) -0.058(17) 0.013(9) -0.005(11)
C23A 0.068(14) 0.11(2) 0.057(12) -0.038(12) 0.000(10) 0.038(14)
C24A 0.13(2) 0.12(2) 0.10(2) -0.051(18) -0.052(18) 0.025(19)
OW1 0.035(5) 0.009(3) 0.044(5) 0.000 -0.012(4) 0.000
OW2 0.050(11) 0.115(18) 0.110(16) -0.049(14) 0.047(11) -0.047(11)
OW3 0.24(4) 0.047(14) 0.57(8) -0.08(3) 0.34(5) -0.048(19)
OW4 0.38(6) 0.09(2) 0.25(4) -0.12(2) 0.23(4) -0.16(3)
OW5 0.27(5) 0.040(17) 0.10(3) 0.000 0.08(3) 0.000

loop_
_atom_type_symbol
_atom_type_description
_atom_type_scat_dispersion_real
_atom_type_scat_dispersion_imag
_atom_type_scat_source
C C 0.0033 0.0016 'International Tables Vol C Tables 4.2.6.8 and 6.1.1.4'
H H 0.0000 0.0000 'International Tables Vol C Tables 4.2.6.8 and 6.1.1.4'
N N 0.0061 0.0033 'International Tables Vol C Tables 4.2.6.8 and 6.1.1.4'
O O 0.0106 0.0060 'International Tables Vol C Tables 4.2.6.8 and 6.1.1.4'
S S 0.1246 0.1234 'International Tables Vol C Tables 4.2.6.8 and 6.1.1.4'
U U -9.6767 9.6646 'International Tables Vol C Tables 4.2.6.8 and 6.1.1.4'

loop_
_geom_angle_atom_site_label_1
_geom_angle_atom_site_label_2
_geom_angle_atom_site_label_3
_geom_angle
_geom_angle_site_symmetry_1
_geom_angle_site_symmetry_3
O1 U1 O2 178.7(4) . .
O1 U1 O8 88.4(4) . .
O2 U1 O8 91.3(3) . .
O1 U1 O6 91.1(3) . .
O2 U1 O6 90.2(3) . .
O8 U1 O6 122.1(3) . .
O1 U1 O7 89.5(4) . .
O2 U1 O7 91.4(3) . .
O8 U1 O7 53.7(2) . .
O6 U1 O7 68.4(3) . .
O1 U1 O5 89.8(4) . .
O2 U1 O5 90.6(4) . .
O8 U1 O5 174.3(3) . .
O6 U1 O5 52.5(3) . .
O7 U1 O5 120.9(3) . .
O1 U1 O3 88.2(4) . .
O2 U1 O3 90.5(4) . .
O8 U1 O3 64.4(3) . .
O6 U1 O3 173.5(3) . .
O7 U1 O3 118.1(3) . .
O5 U1 O3 121.0(3) . .
O1 U1 O4 88.7(4) . .
O2 U1 O4 90.2(3) . .
O8 U1 O4 117.0(3) . .
O6 U1 O4 120.8(3) . .
O7 U1 O4 170.6(3) . .
O5 U1 O4 68.3(3) . .
O3 U1 O4 52.6(3) . .
O1 U1 C7 87.8(4) . .
O2 U1 C7 92.5(4) . .
O8 U1 C7 27.3(3) . .
O6 U1 C7 94.8(3) . .
O7 U1 C7 26.4(3) . .
O5 U1 C7 147.2(3) . .
O3 U1 C7 91.7(3) . .
O4 U1 C7 144.3(3) . .
O1 U1 C13 90.7(4) . .
O2 U1 C13 90.2(4) . .
O8 U1 C13 148.1(3) . .
O6 U1 C13 26.0(3) . .
O7 U1 C13 94.4(3) . .
O5 U1 C13 26.5(3) . .
O3 U1 C13 147.5(3) . .
O4 U1 C13 94.8(3) . .
C7 U1 C13 120.7(3) . .
O1 U1 C6 86.5(4) . .
O2 U1 C6 92.2(4) . .
O8 U1 C6 90.7(4) . .
O6 U1 C6 147.1(4) . .
O7 U1 C6 144.2(4) . .
O5 U1 C6 94.7(4) . .
O3 U1 C6 26.4(4) . .
O4 U1 C6 26.4(4) . .
C7 U1 C6 117.9(4) . .
C13 U1 C6 121.1(4) . .
O12 U2 O11 179.4(5) . .
O12 U2 O16 87.6(4) . 6_666
O11 U2 O16 92.4(4) . 6_666
O12 U2 O10 88.6(4) . 7_656
O11 U2 O10 91.5(4) . 7_656
O16 U2 O10 173.1(4) 6_666 7_656
O12 U2 O13 87.1(5) . .
O11 U2 O13 92.3(4) . .
O16 U2 O13 119.9(3) 6_666 .
O10 U2 O13 65.7(3) 7_656 .
O12 U2 O14 92.3(4) . .
O11 U2 O14 87.2(5) . .
O16 U2 O14 67.3(3) 6_666 .
O10 U2 O14 118.7(3) 7_656 .
O13 U2 O14 53.2(3) . .
O12 U2 O15 89.9(4) . 6_666
O11 U2 O15 90.6(4) . 6_666
O16 U2 O15 53.4(3) 6_666 6_666
O10 U2 O15 120.9(3) 7_656 6_666
O13 U2 O15 172.8(3) . 6_666
O14 U2 O15 120.4(3) . 6_666
O12 U2 O9 90.4(4) . 7_656
O11 U2 O9 90.1(5) . 7_656
O16 U2 O9 121.2(3) 6_666 7_656
O10 U2 O9 53.1(3) 7_656 7_656
O13 U2 O9 118.7(3) . 7_656
O14 U2 O9 171.3(3) . 7_656
O15 U2 O9 67.9(3) 6_666 7_656
O12 U2 C12 87.4(4) . 6_666
O11 U2 C12 92.9(4) . 6_666
O16 U2 C12 26.7(3) 6_666 6_666
O10 U2 C12 147.2(4) 7_656 6_666
O13 U2 C12 146.4(3) . 6_666
O14 U2 C12 94.0(3) . 6_666
O15 U2 C12 26.7(3) 6_666 6_666
O9 U2 C12 94.4(3) 7_656 6_666
O12 U2 C1 88.9(5) . 7_656
O11 U2 C1 91.4(5) . 7_656
O16 U2 C1 148.7(4) 6_666 7_656
O10 U2 C1 25.4(4) 7_656 7_656
O13 U2 C1 91.0(4) . 7_656
O14 U2 C1 144.0(4) . 7_656
O15 U2 C1 95.5(4) 6_666 7_656
O9 U2 C1 27.7(4) 7_656 7_656
C12 U2 C1 122.0(5) 6_666 7_656
O12 U2 C18 89.2(5) . .
O11 U2 C18 90.2(5) . .
O16 U2 C18 93.8(3) 6_666 .
O10 U2 C18 91.9(3) 7_656 .
O13 U2 C18 26.3(3) . .
O14 U2 C18 26.8(3) . .
O15 U2 C18 147.1(3) 6_666 .
O9 U2 C18 145.0(3) 7_656 .
C12 U2 C18 120.5(3) 6_666 .
C1 U2 C18 117.3(4) 7_656 .
C5 S1 C2 92.1(7) . .
C11 S2 C8 90.5(5) . .
C14 S3 C17 90.9(6) . .
C6 O3 U1 93.9(8) . .
C6 O4 U1 92.7(7) . .
C13 O5 U1 93.7(8) . .
C13 O6 U1 95.5(7) . .
C7 O7 U1 93.4(6) . .
C7 O8 U1 92.6(7) . .
C1 O9 U2 89.6(9) . 7_656
C1 O10 U2 94.7(7) . 7_656
C18 O13 U2 94.6(8) . .
C18 O14 U2 93.3(8) . .
C12 O15 U2 91.8(8) . 6_465
C12 O16 U2 94.0(6) . 6_465
O10 C1 O9 122.6(11) . .
O10 C1 C2 120.8(13) . .
O9 C1 C2 116.5(15) . .
O10 C1 U2 59.9(6) . 7_656
O9 C1 U2 62.7(6) . 7_656
C2 C1 U2 174.8(13) . 7_656
C3 C2 C1 131.4(13) . .
C3 C2 S1 110.3(9) . .
C1 C2 S1 118.3(12) . .
C2 C3 C4 114.0(14) . .
C2 C3 H3 123.0 . .
C4 C3 H3 123.0 . .
C5 C4 C3 110.9(14) . .
C5 C4 H5 124.6 . .
C3 C4 H5 124.6 . .
C4 C5 C6 125.6(14) . .
C4 C5 S1 112.7(9) . .
C6 C5 S1 121.7(12) . .
O3 C6 O4 120.3(10) . .
O3 C6 C5 120.4(13) . .
O4 C6 C5 119.2(13) . .
O3 C6 U1 59.8(6) . .
O4 C6 U1 60.9(6) . .
C5 C6 U1 174.7(11) . .
O7 C7 O8 120.1(11) . .
O7 C7 C8 122.3(9) . .
O8 C7 C8 117.6(11) . .
O7 C7 U1 60.2(6) . .
O8 C7 U1 60.1(6) . .
C8 C7 U1 174.8(8) . .
C9 C8 C7 126.3(9) . .
C9 C8 S2 114.2(9) . .
C7 C8 S2 119.5(9) . .
C8 C9 C10 110.3(9) . .
C8 C9 H10 124.9 . .
C10 C9 H10 124.9 . .
C11 C10 C9 113.9(11) . .
C11 C10 H11 123.1 . .
C9 C10 H11 123.1 . .
C10 C11 C12 126.6(11) . .
C10 C11 S2 111.1(9) . .
C12 C11 S2 122.2(8) . .
O6 C13 O5 118.3(11) . .
O6 C13 C14 119.7(11) . .
O5 C13 C14 122.0(12) . .
O6 C13 U1 58.5(6) . .
O5 C13 U1 59.8(7) . .
C14 C13 U1 176.6(8) . .
C15 C14 C13 125.7(12) . .
C15 C14 S3 112.8(10) . .
C13 C14 S3 121.5(9) . .
C14 C15 C16 112.0(12) . .
C14 C15 H15 124.0 . .
C16 C15 H15 124.0 . .
C17 C16 C15 111.3(10) . .
C17 C16 H16 124.4 . .
C15 C16 H16 124.4 . .
C16 C17 C18 127.1(11) . .
C16 C17 S3 113.0(10) . .
C18 C17 S3 119.9(9) . .
O13 C18 O14 119.0(13) . .
O13 C18 C17 121.5(11) . .
O14 C18 C17 119.5(11) . .
O13 C18 U2 59.1(7) . .
O14 C18 U2 59.9(7) . .
C17 C18 U2 175.2(10) . .
O15 C12 O16 120.6(10) . .
O15 C12 C11 121.4(12) . .
O16 C12 C11 118.0(9) . .
O15 C12 U2 61.5(6) . 6_465
O16 C12 U2 59.2(5) . 6_465
C11 C12 U2 176.3(9) . 6_465
C19 N1 C23 120.0 . .
C19 N1 H1 120.0 . .
C23 N1 H1 120.0 . .
N1 C19 C20 120.0 . .
N1 C19 C19 122(3) . 5_666
C20 C19 C19 118(3) . 5_666
C19 C20 C21 120.0 . .
C19 C20 H20 120.0 . .
C21 C20 H20 120.0 . .
C20 C21 C22 120.0 . .
C20 C21 H21 120.0 . .
C22 C21 H21 120.0 . .
C23 C22 C21 120.0 . .
C23 C22 H22 120.0 . .
C21 C22 H22 120.0 . .
C22 C23 N1 120.0 . .
C22 C23 C24 126(2) . .
N1 C23 C24 114.1(19) . .
C23 C24 H24A 109.5 . .
C23 C24 H24B 109.5 . .
H24A C24 H24B 109.5 . .
C23 C24 H24C 109.5 . .
H24A C24 H24C 109.5 . .
H24B C24 H24C 109.5 . .
C19A N1A C23A 120.0 . .
C19A N1A H1A 120.0 . .
C23A N1A H1A 120.0 . .
C19A C19A C20A 112(3) 5_666 .
C19A C19A N1A 128(3) 5_666 .
C20A C19A N1A 120.0 . .
C19A C20A C21A 120.0 . .
C19A C20A H20A 120.0 . .
C21A C20A H20A 120.0 . .
C22A C21A C20A 120.0 . .
C22A C21A H21A 120.0 . .
C20A C21A H21A 120.0 . .
C21A C22A C23A 120.0 . .
C21A C22A H22A 120.0 . .
C23A C22A H22A 120.0 . .
C22A C23A N1A 120.0 . .
C22A C23A C24A 127.6(16) . .
N1A C23A C24A 112.2(17) . .
C23A C24A H24D 109.5 . .
C23A C24A H24E 109.5 . .
H24D C24A H24E 109.5 . .
C23A C24A H24F 109.5 . .
H24D C24A H24F 109.5 . .
H24E C24A H24F 109.5 . .

loop_
_geom_bond_atom_site_label_1
_geom_bond_atom_site_label_2
_geom_bond_distance
_geom_bond_site_symmetry_2
U1 O1 1.765(8) .
U1 O2 1.775(8) .
U1 O8 2.435(9) .
U1 O6 2.437(8) .
U1 O7 2.439(7) .
U1 O5 2.466(9) .
U1 O3 2.473(8) .
U1 O4 2.499(8) .
U1 C7 2.807(13) .
U1 C13 2.846(13) .
U1 C6 2.856(11) .
U2 O12 1.742(11) .
U2 O11 1.755(10) .
U2 O16 2.425(7) 6_666
U2 O10 2.452(8) 7_656
U2 O13 2.453(9) .
U2 O14 2.470(10) .
U2 O15 2.475(9) 6_666
U2 O9 2.509(9) 7_656
U2 C12 2.814(11) 6_666
U2 C1 2.823(12) 7_656
U2 C18 2.850(15) .
S1 C5 1.696(15) .
S1 C2 1.696(13) .
S2 C11 1.715(12) .
S2 C8 1.716(10) .
S3 C14 1.708(14) .
S3 C17 1.732(11) .
O3 C6 1.271(16) .
O4 C6 1.271(17) .
O5 C13 1.272(13) .
O6 C13 1.254(15) .
O7 C7 1.249(14) .
O8 C7 1.290(11) .
O9 C1 1.313(17) .
O9 U2 2.509(9) 7_656
O10 C1 1.214(19) .
O10 U2 2.452(8) 7_656
O13 C18 1.268(15) .
O14 C18 1.288(14) .
O15 C12 1.264(13) .
O15 U2 2.475(8) 6_465
O16 C12 1.270(15) .
O16 U2 2.425(7) 6_465
C1 C2 1.485(17) .
C1 U2 2.824(12) 7_656
C2 C3 1.36(2) .
C3 C4 1.405(18) .
C3 H3 0.9500 .
C4 C5 1.35(2) .
C4 H5 0.9500 .
C5 C6 1.465(14) .
C7 C8 1.493(17) .
C8 C9 1.352(17) .
C9 C10 1.413(16) .
C9 H10 0.9500 .
C10 C11 1.375(13) .
C10 H11 0.9500 .
C11 C12 1.458(15) .
C13 C14 1.451(17) .
C14 C15 1.367(14) .
C15 C16 1.446(19) .
C15 H15 0.9500 .
C16 C17 1.355(17) .
C16 H16 0.9500 .
C17 C18 1.44(2) .
C12 U2 2.814(11) 6_465
N1 C19 1.3900 .
N1 C23 1.3900 .
N1 H1 0.8800 .
C19 C20 1.3900 .
C19 C19 1.83(4) 5_666
C20 C21 1.3900 .
C20 H20 0.9500 .
C21 C22 1.3900 .
C21 H21 0.9500 .
C22 C23 1.3900 .
C22 H22 0.9500 .
C23 C24 1.46(4) .
C24 H24A 0.9800 .
C24 H24B 0.9800 .
C24 H24C 0.9800 .
N1A C19A 1.3900 .
N1A C23A 1.3900 .
N1A H1A 0.8800 .
C19A C19A 1.17(2) 5_666
C19A C20A 1.3900 .
C20A C21A 1.3900 .
C20A H20A 0.9500 .
C21A C22A 1.3900 .
C21A H21A 0.9500 .
C22A C23A 1.3900 .
C22A H22A 0.9500 .
C23A C24A 1.46(3) .
C24A H24D 0.9800 .
C24A H24E 0.9800 .
C24A H24F 0.9800 .

loop_
_geom_torsion_atom_site_label_1
_geom_torsion_atom_site_label_2
_geom_torsion_atom_site_label_3
_geom_torsion_atom_site_label_4
_geom_torsion
_geom_torsion_site_symmetry_1
_geom_torsion_site_symmetry_4
U2 O10 C1 O9 2.1(18) 7_656 .
U2 O10 C1 C2 -174.0(14) 7_656 .
U2 O9 C1 O10 -2.1(17) 7_656 .
U2 O9 C1 C2 174.2(13) 7_656 .
O10 C1 C2 C3 -176(2) . .
O9 C1 C2 C3 8(3) . .
O10 C1 C2 S1 5(2) . .
O9 C1 C2 S1 -170.9(12) . .
C5 S1 C2 C3 -0.3(15) . .
C5 S1 C2 C1 178.7(14) . .
C1 C2 C3 C4 -177.9(18) . .
S1 C2 C3 C4 1(2) . .
C2 C3 C4 C5 -1(3) . .
C3 C4 C5 C6 177.7(16) . .
C3 C4 C5 S1 1(2) . .
C2 S1 C5 C4 -0.5(15) . .
C2 S1 C5 C6 -177.2(14) . .
U1 O3 C6 O4 7.3(14) . .
U1 O3 C6 C5 -173.8(12) . .
U1 O4 C6 O3 -7.2(14) . .
U1 O4 C6 C5 173.9(12) . .
C4 C5 C6 O3 6(2) . .
S1 C5 C6 O3 -177.4(11) . .
C4 C5 C6 O4 -174.7(16) . .
S1 C5 C6 O4 2(2) . .
U1 O7 C7 O8 4.1(11) . .
U1 O7 C7 C8 -174.7(10) . .
U1 O8 C7 O7 -4.1(11) . .
U1 O8 C7 C8 174.7(9) . .
O7 C7 C8 C9 173.4(11) . .
O8 C7 C8 C9 -5.4(17) . .
O7 C7 C8 S2 -7.0(16) . .
O8 C7 C8 S2 174.2(8) . .
C11 S2 C8 C9 -1.1(9) . .
C11 S2 C8 C7 179.2(9) . .
C7 C8 C9 C10 179.9(10) . .
S2 C8 C9 C10 0.3(13) . .
C8 C9 C10 C11 1.0(15) . .
C9 C10 C11 C12 -179.8(11) . .
C9 C10 C11 S2 -1.8(13) . .
C8 S2 C11 C10 1.6(9) . .
C8 S2 C11 C12 179.7(10) . .
U1 O6 C13 O5 0.8(12) . .
U1 O6 C13 C14 -176.7(9) . .
U1 O5 C13 O6 -0.8(12) . .
U1 O5 C13 C14 176.7(10) . .
O6 C13 C14 C15 -1.9(19) . .
O5 C13 C14 C15 -179.3(12) . .
O6 C13 C14 S3 177.4(9) . .
O5 C13 C14 S3 0.0(17) . .
C17 S3 C14 C15 1.5(10) . .
C17 S3 C14 C13 -177.9(10) . .
C13 C14 C15 C16 178.7(11) . .
S3 C14 C15 C16 -0.7(13) . .
C14 C15 C16 C17 -0.8(15) . .
C15 C16 C17 C18 179.2(12) . .
C15 C16 C17 S3 2.0(14) . .
C14 S3 C17 C16 -2.0(10) . .
C14 S3 C17 C18 -179.5(11) . .
U2 O13 C18 O14 1.7(14) . .
U2 O13 C18 C17 -174.4(12) . .
U2 O14 C18 O13 -1.7(14) . .
U2 O14 C18 C17 174.5(11) . .
C16 C17 C18 O13 -167.2(13) . .
S3 C17 C18 O13 9.9(19) . .
C16 C17 C18 O14 17(2) . .
S3 C17 C18 O14 -166.2(10) . .
U2 O15 C12 O16 5.1(12) 6_465 .
U2 O15 C12 C11 -177.4(10) 6_465 .
U2 O16 C12 O15 -5.2(12) 6_465 .
U2 O16 C12 C11 177.2(9) 6_465 .
C10 C11 C12 O15 178.6(11) . .
S2 C11 C12 O15 0.8(16) . .
C10 C11 C12 O16 -3.9(18) . .
S2 C11 C12 O16 178.4(9) . .
C23 N1 C19 C20 0.0 . .
C23 N1 C19 C19 -177(4) . 5_666
N1 C19 C20 C21 0.0 . .
C19 C19 C20 C21 177(4) 5_666 .
C19 C20 C21 C22 0.0 . .
C20 C21 C22 C23 0.0 . .
C21 C22 C23 N1 0.0 . .
C21 C22 C23 C24 175(4) . .
C19 N1 C23 C22 0.0 . .
C19 N1 C23 C24 -175(3) . .
C23A N1A C19A C19A -174(4) . 5_666
C23A N1A C19A C20A 0.0 . .
C19A C19A C20A C21A 175(3) 5_666 .
N1A C19A C20A C21A 0.0 . .
C19A C20A C21A C22A 0.0 . .
C20A C21A C22A C23A 0.0 . .
C21A C22A C23A N1A 0.0 . .
C21A C22A C23A C24A 174(2) . .
C19A N1A C23A C22A 0.0 . .
C19A N1A C23A C24A -175(2) . .
